data_4312120
loop_
_publ_author_name
'Cheng Zhang'
'Robertha C. Howell'
'Kymora B. Scotland'
'Frances G. Perez'
'Louis Todaro'
'Lynn C. Francesconi'

_publ_section_title
;
 Aqueous Speciation Studies of Europium(III) Phosphotungstate
;
_journal_name_full 'Inorganic Chemistry'
_journal_page_first 7691
_journal_page_last 7701
_journal_paper_doi 10.1021/ic049655h
_journal_volume 43
_journal_year 2004
_chemical_formula_sum 'Al Eu O41 P W11'
_chemical_formula_weight 2888.26
_chemical_name_systematic
; 
 ? 
;
_space_group_IT_number 2
_symmetry_cell_setting triclinic
_symmetry_space_group_name_Hall '-P 1'
_symmetry_space_group_name_H-M 'P -1'
_atom_sites_solution_hydrogens geom
_atom_sites_solution_primary direct
_atom_sites_solution_secondary difmap
_audit_creation_method SHELXL-97
_cell_angle_alpha 103.66(3)
_cell_angle_beta 95.29(3)
_cell_angle_gamma 102.31(3)
_cell_formula_units_Z 2
_cell_length_a 11.428(2)
_cell_length_b 11.593(2)
_cell_length_c 19.754(4)
_cell_measurement_temperature 293(2)
_cell_volume 2456.4(9)
_computing_structure_refinement 'SHELXL-97 (Sheldrick, 1997)'
_computing_structure_solution 'SHELXS-97 (Sheldrick, 1990)'
_diffrn_ambient_temperature 293(2)
_diffrn_measured_fraction_theta_full 0.996
_diffrn_measured_fraction_theta_max 0.996
_diffrn_radiation_monochromator graphite
_diffrn_radiation_source 'fine-focus sealed tube'
_diffrn_radiation_type MoK\a
_diffrn_radiation_wavelength 0.71073
_diffrn_reflns_av_R_equivalents 0.0286
_diffrn_reflns_av_sigmaI/netI 0.0466
_diffrn_reflns_limit_h_max 14
_diffrn_reflns_limit_h_min -14
_diffrn_reflns_limit_k_max 15
_diffrn_reflns_limit_k_min -14
_diffrn_reflns_limit_l_max 25
_diffrn_reflns_limit_l_min -25
_diffrn_reflns_number 21306
_diffrn_reflns_theta_full 27.45
_diffrn_reflns_theta_max 27.45
_diffrn_reflns_theta_min 1.89
_exptl_absorpt_coefficient_mu 27.029
_exptl_absorpt_correction_type multi-scan
_exptl_absorpt_process_details 'SORTAV for absorption correction of CCD-Data'
_exptl_crystal_colour colourless
_exptl_crystal_density_diffrn 3.905
_exptl_crystal_density_method 'not measured'
_exptl_crystal_description needle
_exptl_crystal_F_000 2466
_exptl_crystal_size_max 0.3
_exptl_crystal_size_mid 0.1
_exptl_crystal_size_min 0.1
_refine_diff_density_max 11.933
_refine_diff_density_min -3.819
_refine_diff_density_rms 0.891
_refine_ls_extinction_method none
_refine_ls_goodness_of_fit_ref 1.096
_refine_ls_hydrogen_treatment mixed
_refine_ls_matrix_type full
_refine_ls_number_parameters 491
_refine_ls_number_reflns 11183
_refine_ls_number_restraints 0
_refine_ls_restrained_S_all 1.096
_refine_ls_R_factor_all 0.0687
_refine_ls_R_factor_gt 0.0572
_refine_ls_shift/su_max 0.000
_refine_ls_shift/su_mean 0.000
_refine_ls_structure_factor_coef Fsqd
_refine_ls_weighting_details 'calc w=1/[\s^2^(Fo^2^)+(0.0887P)^2^+204.6877P] where P=(Fo^2^+2Fc^2^)/3'
_refine_ls_weighting_scheme calc
_refine_ls_wR_factor_gt 0.1634
_refine_ls_wR_factor_ref 0.1770
_reflns_number_gt 9593
_reflns_number_total 11183
_reflns_threshold_expression >2sigma(I)
_cod_data_source_file ic049655hsi20040312_121728.cif
_cod_data_source_block species2
_cod_depositor_comments
;
The following automatic conversions were performed:
'_exptl_absorpt_correction_type' value 'multiscan' changed to 'multi-scan'
according to '/home/saulius/struct/CIF-dictionaries/cif_core.dic'
dictionary named 'cif_core.dic' version 2.4.1 from 2010-06-29.

Automatic conversion script
Id: cif_fix_enum 1527 2010-12-29 10:47:43Z saulius 
;
_cod_database_code 4312120

loop_
_symmetry_equiv_pos_as_xyz
'x, y, z'
'-x, -y, -z'

loop_
_atom_site_label
_atom_site_type_symbol
_atom_site_fract_x
_atom_site_fract_y
_atom_site_fract_z
_atom_site_U_iso_or_equiv
_atom_site_adp_type
_atom_site_occupancy
_atom_site_symmetry_multiplicity
_atom_site_calc_flag
_atom_site_refinement_flags
_atom_site_disorder_assembly
_atom_site_disorder_group
W1 W 0.68638(6) 0.48004(7) 0.09784(4) 0.01469(17) Uani 1 1 d . . .
W2 W 0.86090(6) 0.29907(7) 0.14273(4) 0.01417(16) Uani 1 1 d . . .
W3 W 0.42137(6) 0.29391(7) 0.15136(4) 0.01520(17) Uani 1 1 d . . .
W4 W 0.59600(7) 0.11678(7) 0.19482(4) 0.01500(17) Uani 1 1 d . . .
W5 W 0.95974(6) 0.55270(7) 0.39490(4) 0.01302(16) Uani 1 1 d . . .
W6 W 0.77672(7) 0.75328(7) 0.33923(4) 0.01385(16) Uani 1 1 d . . .
W7 W 0.51480(6) 0.63068(7) 0.22824(4) 0.01447(16) Uani 1 1 d . . .
W8 W 0.94691(6) 0.60195(7) 0.21185(4) 0.01445(16) Uani 1 1 d . . .
W9 W 0.44698(6) 0.25388(7) 0.31831(4) 0.01398(16) Uani 1 1 d . . .
W10 W 0.54228(6) 0.58350(7) 0.39339(4) 0.01307(16) Uani 1 1 d . . .
W11 W 0.87722(6) 0.25404(7) 0.32654(4) 0.01351(16) Uani 1 1 d . . .
Eu1 Eu 0.72208(8) 0.37625(9) 0.48244(5) 0.01366(19) Uani 1 1 d . . .
P1 P 0.7004(4) 0.4341(4) 0.2703(2) 0.0141(9) Uani 1 1 d . . .
Al1 Al 0.7970(18) 0.5130(18) 0.8964(11) 0.113(6) Uiso 1 1 d . . .
O1 O 0.6640(15) 0.1727(15) 0.5005(10) 0.036(4) Uani 1 1 d . . .
O2 O 0.7624(12) 0.5536(14) 0.5856(7) 0.020(3) Uani 1 1 d . . .
O3 O 0.8256(12) 0.2551(13) 0.4082(7) 0.017(3) Uani 1 1 d . . .
O4 O 0.5684(12) 0.2763(11) 0.3852(7) 0.014(2) Uani 1 1 d . . .
O5 O 0.6404(12) 0.5249(13) 0.4410(7) 0.018(3) Uani 1 1 d . . .
O6 O 0.8920(12) 0.5188(12) 0.4659(7) 0.015(3) Uani 1 1 d . . .
O7 O 0.7260(12) 0.1527(12) 0.2687(7) 0.018(3) Uani 1 1 d . . .
O8 O 1.0078(11) 0.3993(13) 0.3643(7) 0.017(3) Uani 1 1 d . . .
O9 O 0.8760(12) 0.6760(13) 0.3875(7) 0.019(3) Uani 1 1 d . . .
O10 O 0.7688(11) 0.4488(12) 0.2024(6) 0.013(2) Uani 1 1 d . . .
O11 O 0.4311(12) 0.4649(13) 0.1926(7) 0.017(3) Uani 1 1 d . . .
O12 O 0.4695(12) 0.1421(12) 0.1323(7) 0.018(3) Uani 1 1 d . . .
O13 O 0.6611(12) 0.7369(13) 0.4054(7) 0.018(3) Uani 1 1 d . . .
O14 O 0.4559(12) 0.6390(12) 0.3137(7) 0.017(3) Uani 1 1 d . . .
O15 O 0.3483(12) 0.2541(12) 0.2256(7) 0.017(3) Uani 1 1 d . . .
O16 O 0.4824(12) 0.1081(12) 0.2606(7) 0.018(3) Uani 1 1 d . . .
O17 O 0.6485(13) 0.7691(12) 0.2752(7) 0.018(3) Uani 1 1 d . . .
O18 O 0.6482(11) 0.5579(11) 0.2994(7) 0.014(3) Uani 1 1 d . . .
O19 O 0.8576(11) 0.7121(12) 0.2610(7) 0.014(3) Uani 1 1 d . . .
O20 O 0.7951(11) 0.4159(12) 0.3308(7) 0.014(3) Uani 1 1 d . . .
O21 O 0.4414(11) 0.4242(13) 0.3443(6) 0.016(3) Uani 1 1 d . . .
O22 O 0.9922(12) 0.5723(12) 0.2955(7) 0.017(3) Uani 1 1 d . . .
O23 O 0.9124(12) 0.2847(12) 0.2299(7) 0.017(3) Uani 1 1 d . . .
O24 O 0.7089(12) 0.1852(12) 0.1403(7) 0.015(3) Uani 1 1 d . . .
O25 O 0.5519(12) 0.3570(12) 0.1043(7) 0.018(3) Uani 1 1 d . . .
O26 O 0.6170(12) 0.5945(12) 0.1580(7) 0.017(3) Uani 1 1 d . . .
O27 O 0.9761(11) 0.4534(12) 0.1568(6) 0.015(3) Uani 1 1 d . . .
O28 O 0.8388(12) 0.5965(13) 0.1263(7) 0.020(3) Uani 1 1 d . . .
O29 O 0.7683(12) 0.3534(12) 0.0706(7) 0.016(3) Uani 1 1 d . . .
O30 O 0.6444(12) 0.5010(13) 0.0162(7) 0.018(3) Uani 1 1 d . . .
O31 O 0.9314(14) 0.2053(16) 0.0878(8) 0.028(3) Uani 1 1 d . . .
O32 O 0.5823(13) -0.0358(12) 0.1604(8) 0.020(3) Uani 1 1 d . . .
O33 O 0.9665(12) 0.1500(14) 0.3223(7) 0.021(3) Uani 1 1 d . . .
O34 O 1.1053(12) 0.6385(12) 0.4353(7) 0.017(3) Uani 1 1 d . . .
O35 O 0.8489(12) 0.9053(12) 0.3750(8) 0.019(3) Uani 1 1 d . . .
O36 O 0.4228(13) 0.7008(13) 0.1860(8) 0.023(3) Uani 1 1 d . . .
O37 O 0.2986(12) 0.2589(14) 0.0855(7) 0.022(3) Uani 1 1 d . . .
O38 O 0.3199(14) 0.1861(14) 0.3514(8) 0.025(3) Uani 1 1 d . . .
O39 O 1.0731(13) 0.7032(13) 0.2013(7) 0.022(3) Uani 1 1 d . . .
O40 O 0.4468(12) 0.6326(13) 0.4530(7) 0.021(3) Uani 1 1 d . . .
O41 O 0.5815(11) 0.3153(12) 0.2445(7) 0.015(3) Uani 1 1 d . . .

loop_
_atom_site_aniso_label
_atom_site_aniso_U_11
_atom_site_aniso_U_22
_atom_site_aniso_U_33
_atom_site_aniso_U_23
_atom_site_aniso_U_13
_atom_site_aniso_U_12
W1 0.0128(3) 0.0211(4) 0.0101(3) 0.0034(3) 0.0009(3) 0.0052(3)
W2 0.0125(3) 0.0196(4) 0.0094(3) 0.0010(3) 0.0009(3) 0.0052(3)
W3 0.0099(3) 0.0203(4) 0.0123(3) 0.0012(3) -0.0018(3) 0.0019(3)
W4 0.0139(3) 0.0149(3) 0.0127(3) -0.0008(3) -0.0004(3) 0.0020(3)
W5 0.0095(3) 0.0181(4) 0.0092(3) 0.0011(3) -0.0003(2) 0.0021(3)
W6 0.0140(3) 0.0134(3) 0.0128(3) 0.0020(3) 0.0019(3) 0.0020(3)
W7 0.0127(3) 0.0192(4) 0.0125(3) 0.0044(3) 0.0014(3) 0.0058(3)
W8 0.0118(3) 0.0193(4) 0.0106(3) 0.0030(3) 0.0019(3) 0.0015(3)
W9 0.0109(3) 0.0164(4) 0.0125(3) 0.0021(3) 0.0007(3) 0.0010(3)
W10 0.0117(3) 0.0164(3) 0.0108(3) 0.0026(3) 0.0024(3) 0.0036(3)
W11 0.0124(3) 0.0171(4) 0.0105(3) 0.0017(3) 0.0005(3) 0.0052(3)
Eu1 0.0110(4) 0.0184(4) 0.0104(4) 0.0019(3) 0.0007(3) 0.0037(3)
P1 0.012(2) 0.015(2) 0.013(2) 0.0017(18) 0.0018(17) 0.0013(18)
O1 0.026(8) 0.029(9) 0.054(11) 0.016(8) 0.004(8) 0.006(7)
O2 0.015(6) 0.031(8) 0.009(6) -0.008(5) -0.002(5) 0.009(6)
O3 0.016(6) 0.026(7) 0.009(6) 0.003(5) -0.003(5) 0.008(6)
O4 0.018(6) 0.008(6) 0.014(6) 0.000(5) 0.000(5) 0.004(5)
O5 0.014(6) 0.023(7) 0.015(6) 0.005(5) 0.004(5) -0.002(5)
O6 0.020(6) 0.016(6) 0.012(6) 0.002(5) 0.003(5) 0.009(5)
O7 0.021(7) 0.016(6) 0.015(6) 0.004(5) 0.008(5) 0.001(5)
O8 0.008(6) 0.030(8) 0.010(6) 0.002(5) -0.002(5) 0.007(5)
O9 0.012(6) 0.025(7) 0.018(7) 0.006(6) 0.002(5) 0.003(5)
O10 0.011(6) 0.018(6) 0.009(6) 0.003(5) -0.001(5) 0.001(5)
O11 0.014(6) 0.026(7) 0.014(6) 0.008(5) -0.002(5) 0.007(5)
O12 0.016(6) 0.015(6) 0.018(7) -0.002(5) 0.002(5) 0.000(5)
O13 0.017(6) 0.023(7) 0.013(6) -0.001(5) 0.002(5) 0.005(5)
O14 0.022(7) 0.017(7) 0.009(6) -0.001(5) -0.003(5) 0.008(5)
O15 0.013(6) 0.020(7) 0.018(7) 0.002(5) 0.002(5) 0.007(5)
O16 0.023(7) 0.016(6) 0.018(7) 0.007(5) 0.005(5) 0.007(5)
O17 0.025(7) 0.020(7) 0.010(6) 0.002(5) 0.008(5) 0.007(6)
O18 0.012(6) 0.012(6) 0.015(6) -0.002(5) 0.001(5) 0.004(5)
O19 0.011(6) 0.016(6) 0.012(6) 0.006(5) 0.003(5) -0.003(5)
O20 0.014(6) 0.018(6) 0.011(6) 0.009(5) 0.002(5) 0.002(5)
O21 0.012(6) 0.025(7) 0.007(6) 0.000(5) -0.002(5) 0.003(5)
O22 0.013(6) 0.021(7) 0.014(6) 0.005(5) -0.007(5) 0.000(5)
O23 0.015(6) 0.017(6) 0.014(6) -0.003(5) -0.003(5) 0.001(5)
O24 0.021(7) 0.012(6) 0.011(6) 0.001(5) -0.003(5) 0.006(5)
O25 0.017(6) 0.018(7) 0.014(6) 0.001(5) -0.006(5) 0.003(5)
O26 0.015(6) 0.018(7) 0.019(7) 0.008(5) 0.000(5) 0.005(5)
O27 0.010(6) 0.022(7) 0.007(6) -0.001(5) 0.001(5) -0.001(5)
O28 0.015(6) 0.027(7) 0.015(7) 0.004(6) 0.002(5) 0.003(6)
O29 0.016(6) 0.021(7) 0.011(6) 0.000(5) 0.001(5) 0.010(5)
O30 0.014(6) 0.030(8) 0.011(6) 0.003(5) -0.002(5) 0.010(6)
O31 0.024(8) 0.044(9) 0.019(7) 0.007(7) 0.005(6) 0.015(7)
O32 0.022(7) 0.011(6) 0.024(7) 0.000(5) -0.004(6) 0.003(5)
O33 0.014(6) 0.038(8) 0.018(7) 0.013(6) -0.001(5) 0.014(6)
O34 0.024(7) 0.017(6) 0.012(6) 0.008(5) 0.002(5) 0.004(5)
O35 0.017(6) 0.013(6) 0.029(8) 0.006(6) 0.008(6) 0.002(5)
O36 0.028(8) 0.024(7) 0.027(8) 0.015(6) 0.013(6) 0.016(6)
O37 0.009(6) 0.036(8) 0.018(7) -0.003(6) 0.000(5) 0.009(6)
O38 0.028(8) 0.029(8) 0.020(7) 0.003(6) 0.007(6) 0.010(6)
O39 0.019(7) 0.026(8) 0.018(7) 0.004(6) 0.003(5) 0.004(6)
O40 0.019(7) 0.023(7) 0.021(7) 0.008(6) 0.010(6) 0.001(6)
O41 0.007(6) 0.022(7) 0.011(6) 0.003(5) -0.003(5) -0.005(5)

loop_
_atom_type_symbol
_atom_type_description
_atom_type_scat_dispersion_real
_atom_type_scat_dispersion_imag
_atom_type_scat_source
O O 0.0106 0.0060 'International Tables Vol C Tables 4.2.6.8 and 6.1.1.4'
Al Al 0.0645 0.0514 'International Tables Vol C Tables 4.2.6.8 and 6.1.1.4'
P P 0.1023 0.0942 'International Tables Vol C Tables 4.2.6.8 and 6.1.1.4'
Eu Eu -0.1578 3.6682 'International Tables Vol C Tables 4.2.6.8 and 6.1.1.4'
W W -0.8490 6.8722 'International Tables Vol C Tables 4.2.6.8 and 6.1.1.4'

loop_
_geom_angle_atom_site_label_1
_geom_angle_atom_site_label_2
_geom_angle_atom_site_label_3
_geom_angle
_geom_angle_site_symmetry_1
_geom_angle_site_symmetry_3
_geom_angle_publ_flag
O30 W1 O25 101.5(6) . . ?
O30 W1 O29 99.7(6) . . ?
O25 W1 O29 87.4(6) . . ?
O30 W1 O28 100.5(6) . . ?
O25 W1 O28 157.9(6) . . ?
O29 W1 O28 89.6(6) . . ?
O30 W1 O26 101.5(6) . . ?
O25 W1 O26 86.7(6) . . ?
O29 W1 O26 158.7(6) . . ?
O28 W1 O26 88.3(6) . . ?
O30 W1 O10 171.9(5) . . ?
O25 W1 O10 83.6(5) . . ?
O29 W1 O10 74.2(5) . . ?
O28 W1 O10 74.5(5) . . ?
O26 W1 O10 84.9(5) . . ?
O31 W2 O23 103.2(7) . . ?
O31 W2 O27 99.5(7) . . ?
O23 W2 O27 92.7(6) . . ?
O31 W2 O24 100.5(7) . . ?
O23 W2 O24 89.5(6) . . ?
O27 W2 O24 158.9(5) . . ?
O31 W2 O29 99.2(6) . . ?
O23 W2 O29 157.6(5) . . ?
O27 W2 O29 85.1(6) . . ?
O24 W2 O29 84.9(5) . . ?
O31 W2 O10 169.4(6) . . ?
O23 W2 O10 85.9(5) . . ?
O27 W2 O10 74.2(5) . . ?
O24 W2 O10 85.0(5) . . ?
O29 W2 O10 72.1(5) . . ?
O37 W3 O15 102.0(6) . . ?
O37 W3 O12 100.5(6) . . ?
O15 W3 O12 89.9(6) . . ?
O37 W3 O11 100.5(6) . . ?
O15 W3 O11 90.0(6) . . ?
O12 W3 O11 158.5(5) . . ?
O37 W3 O25 101.0(6) . . ?
O15 W3 O25 156.9(6) . . ?
O12 W3 O25 87.9(6) . . ?
O11 W3 O25 83.8(6) . . ?
O37 W3 O41 172.3(6) . . ?
O15 W3 O41 73.2(5) . . ?
O12 W3 O41 73.7(5) . . ?
O11 W3 O41 85.7(5) . . ?
O25 W3 O41 84.1(5) . . ?
O32 W4 O7 100.7(6) . . ?
O32 W4 O24 100.9(6) . . ?
O7 W4 O24 88.2(5) . . ?
O32 W4 O16 99.3(6) . . ?
O7 W4 O16 90.4(6) . . ?
O24 W4 O16 159.7(5) . . ?
O32 W4 O12 99.9(6) . . ?
O7 W4 O12 159.4(6) . . ?
O24 W4 O12 87.3(6) . . ?
O16 W4 O12 86.9(6) . . ?
O32 W4 O41 170.5(6) . . ?
O7 W4 O41 84.4(5) . . ?
O24 W4 O41 87.2(5) . . ?
O16 W4 O41 72.5(5) . . ?
O12 W4 O41 75.3(5) . . ?
O6 W5 O34 102.7(6) . . ?
O6 W5 O9 94.2(6) . . ?
O34 W5 O9 102.7(6) . . ?
O6 W5 O8 96.8(6) . . ?
O34 W5 O8 94.9(6) . . ?
O9 W5 O8 156.7(5) . . ?
O6 W5 O22 164.2(6) . . ?
O34 W5 O22 92.9(5) . . ?
O9 W5 O22 80.0(6) . . ?
O8 W5 O22 84.0(5) . . ?
O6 W5 O20 83.4(5) . . ?
O34 W5 O20 167.8(6) . . ?
O9 W5 O20 87.3(5) . . ?
O8 W5 O20 73.7(5) . . ?
O22 W5 O20 81.6(5) . . ?
O35 W6 O19 101.6(6) . . ?
O35 W6 O9 101.1(6) . . ?
O19 W6 O9 87.5(6) . . ?
O35 W6 O17 100.0(6) . . ?
O19 W6 O17 87.6(5) . . ?
O9 W6 O17 158.9(6) . . ?
O35 W6 O13 98.5(6) . . ?
O19 W6 O13 159.9(5) . . ?
O9 W6 O13 89.8(6) . . ?
O17 W6 O13 87.7(6) . . ?
O35 W6 O18 169.3(5) . . ?
O19 W6 O18 87.7(5) . . ?
O9 W6 O18 84.4(5) . . ?
O17 W6 O18 74.9(5) . . ?
O13 W6 O18 72.2(5) . . ?
O36 W7 O14 102.2(6) . . ?
O36 W7 O11 101.0(6) . . ?
O14 W7 O11 91.6(6) . . ?
O36 W7 O26 99.8(6) . . ?
O14 W7 O26 158.0(6) . . ?
O11 W7 O26 85.1(6) . . ?
O36 W7 O17 100.9(7) . . ?
O14 W7 O17 89.2(6) . . ?
O11 W7 O17 157.4(6) . . ?
O26 W7 O17 85.8(5) . . ?
O36 W7 O18 172.4(6) . . ?
O14 W7 O18 73.5(5) . . ?
O11 W7 O18 85.6(5) . . ?
O26 W7 O18 84.6(5) . . ?
O17 W7 O18 73.0(5) . . ?
O39 W8 O22 103.1(6) . . ?
O39 W8 O27 98.7(6) . . ?
O22 W8 O27 93.8(6) . . ?
O39 W8 O19 101.5(6) . . ?
O22 W8 O19 88.2(6) . . ?
O27 W8 O19 158.6(5) . . ?
O39 W8 O28 98.6(6) . . ?
O22 W8 O28 158.1(6) . . ?
O27 W8 O28 85.3(6) . . ?
O19 W8 O28 85.0(5) . . ?
O39 W8 O10 168.9(6) . . ?
O22 W8 O10 86.1(5) . . ?
O27 W8 O10 74.2(5) . . ?
O19 W8 O10 84.7(5) . . ?
O28 W8 O10 72.6(5) . . ?
O4 W9 O38 104.0(7) . . ?
O4 W9 O21 93.1(5) . . ?
O38 W9 O21 101.2(6) . . ?
O4 W9 O16 93.6(6) . . ?
O38 W9 O16 99.9(6) . . ?
O21 W9 O16 155.6(6) . . ?
O4 W9 O15 161.8(6) . . ?
O38 W9 O15 94.2(6) . . ?
O21 W9 O15 82.7(5) . . ?
O16 W9 O15 83.7(5) . . ?
O4 W9 O41 90.5(5) . . ?
O38 W9 O41 164.0(6) . . ?
O21 W9 O41 84.5(5) . . ?
O16 W9 O41 72.0(5) . . ?
O15 W9 O41 71.5(5) . . ?
O5 W10 O40 104.4(6) . . ?
O5 W10 O21 93.8(6) . . ?
O40 W10 O21 99.4(6) . . ?
O5 W10 O13 93.2(6) . . ?
O40 W10 O13 100.0(6) . . ?
O21 W10 O13 157.1(5) . . ?
O5 W10 O14 163.1(6) . . ?
O40 W10 O14 92.5(6) . . ?
O21 W10 O14 83.5(5) . . ?
O13 W10 O14 83.5(6) . . ?
O5 W10 O18 91.2(5) . . ?
O40 W10 O18 163.4(6) . . ?
O21 W10 O18 85.0(5) . . ?
O13 W10 O18 73.1(5) . . ?
O14 W10 O18 71.9(5) . . ?
O33 W11 O3 101.3(6) . . ?
O33 W11 O8 96.3(6) . . ?
O3 W11 O8 94.6(6) . . ?
O33 W11 O7 101.9(6) . . ?
O3 W11 O7 95.6(6) . . ?
O8 W11 O7 157.0(6) . . ?
O33 W11 O23 93.0(6) . . ?
O3 W11 O23 165.6(6) . . ?
O8 W11 O23 83.6(5) . . ?
O7 W11 O23 81.4(5) . . ?
O33 W11 O20 168.6(6) . . ?
O3 W11 O20 84.5(5) . . ?
O8 W11 O20 73.4(5) . . ?
O7 W11 O20 87.1(5) . . ?
O23 W11 O20 81.3(5) . . ?
O4 Eu1 O3 78.9(4) . . ?
O4 Eu1 O6 118.2(4) . . ?
O3 Eu1 O6 75.7(5) . . ?
O4 Eu1 O5 70.5(4) . . ?
O3 Eu1 O5 119.1(5) . . ?
O6 Eu1 O5 74.8(4) . . ?
O4 Eu1 O40 82.8(5) . 2_666 ?
O3 Eu1 O40 143.6(5) . 2_666 ?
O6 Eu1 O40 140.6(5) . 2_666 ?
O5 Eu1 O40 83.1(5) . 2_666 ?
O4 Eu1 O1 78.6(5) . . ?
O3 Eu1 O1 74.1(6) . . ?
O6 Eu1 O1 141.4(5) . . ?
O5 Eu1 O1 142.0(5) . . ?
O40 Eu1 O1 71.5(5) 2_666 . ?
O4 Eu1 O2 138.1(4) . . ?
O3 Eu1 O2 140.6(4) . . ?
O6 Eu1 O2 73.8(5) . . ?
O5 Eu1 O2 75.6(5) . . ?
O40 Eu1 O2 69.3(5) 2_666 . ?
O1 Eu1 O2 118.4(6) . . ?
O4 Eu1 O34 147.6(4) . 2_766 ?
O3 Eu1 O34 76.4(4) . 2_766 ?
O6 Eu1 O34 75.2(4) . 2_766 ?
O5 Eu1 O34 140.8(4) . 2_766 ?
O40 Eu1 O34 105.4(5) 2_666 2_766 ?
O1 Eu1 O34 74.8(5) . 2_766 ?
O2 Eu1 O34 72.2(4) . 2_766 ?
O20 P1 O10 109.0(7) . . ?
O20 P1 O41 111.2(7) . . ?
O10 P1 O41 109.0(7) . . ?
O20 P1 O18 111.4(7) . . ?
O10 P1 O18 109.1(7) . . ?
O41 P1 O18 107.1(7) . . ?
W11 O3 Eu1 135.6(7) . . ?
W9 O4 Eu1 160.0(7) . . ?
W10 O5 Eu1 158.7(7) . . ?
W5 O6 Eu1 137.1(7) . . ?
W4 O7 W11 153.4(8) . . ?
W11 O8 W5 116.1(6) . . ?
W6 O9 W5 154.7(8) . . ?
P1 O10 W1 127.1(7) . . ?
P1 O10 W2 122.5(7) . . ?
W1 O10 W2 92.7(4) . . ?
P1 O10 W8 122.3(7) . . ?
W1 O10 W8 92.1(5) . . ?
W2 O10 W8 90.3(4) . . ?
W7 O11 W3 153.5(8) . . ?
W3 O12 W4 120.8(7) . . ?
W10 O13 W6 120.7(7) . . ?
W7 O14 W10 120.8(7) . . ?
W3 O15 W9 122.3(7) . . ?
W4 O16 W9 122.1(7) . . ?
W6 O17 W7 121.4(7) . . ?
P1 O18 W10 123.5(7) . . ?
P1 O18 W6 121.9(7) . . ?
W10 O18 W6 93.9(4) . . ?
P1 O18 W7 124.3(7) . . ?
W10 O18 W7 93.8(4) . . ?
W6 O18 W7 90.7(5) . . ?
W6 O19 W8 146.6(7) . . ?
P1 O20 W5 127.8(7) . . ?
P1 O20 W11 127.3(7) . . ?
W5 O20 W11 94.4(5) . . ?
W10 O21 W9 140.6(7) . . ?
W8 O22 W5 151.7(8) . . ?
W2 O23 W11 151.0(7) . . ?
W4 O24 W2 145.9(7) . . ?
W1 O25 W3 152.3(8) . . ?
W1 O26 W7 150.5(8) . . ?
W8 O27 W2 120.8(6) . . ?
W1 O28 W8 120.7(7) . . ?
W1 O29 W2 120.9(6) . . ?
W5 O34 Eu1 139.0(7) . 2_766 ?
W10 O40 Eu1 159.3(8) . 2_666 ?
P1 O41 W4 123.3(7) . . ?
P1 O41 W9 124.2(7) . . ?
W4 O41 W9 93.3(5) . . ?
P1 O41 W3 123.8(7) . . ?
W4 O41 W3 90.1(4) . . ?
W9 O41 W3 93.0(4) . . ?

loop_
_geom_bond_atom_site_label_1
_geom_bond_atom_site_label_2
_geom_bond_distance
_geom_bond_site_symmetry_2
_geom_bond_publ_flag
W1 O30 1.727(13) . ?
W1 O25 1.897(14) . ?
W1 O29 1.904(13) . ?
W1 O28 1.905(14) . ?
W1 O26 1.918(13) . ?
W1 O10 2.330(12) . ?
W2 O31 1.727(15) . ?
W2 O23 1.826(14) . ?
W2 O27 1.925(13) . ?
W2 O24 1.934(13) . ?
W2 O29 1.994(13) . ?
W2 O10 2.356(13) . ?
W3 O37 1.731(13) . ?
W3 O15 1.855(14) . ?
W3 O12 1.918(14) . ?
W3 O11 1.932(14) . ?
W3 O25 1.933(14) . ?
W3 O41 2.401(12) . ?
W4 O32 1.706(13) . ?
W4 O7 1.886(14) . ?
W4 O24 1.918(14) . ?
W4 O16 1.923(13) . ?
W4 O12 1.931(14) . ?
W4 O41 2.327(14) . ?
W5 O6 1.746(13) . ?
W5 O34 1.752(14) . ?
W5 O9 1.907(14) . ?
W5 O8 1.949(14) . ?
W5 O22 2.086(14) . ?
W5 O20 2.235(13) . ?
W6 O35 1.724(13) . ?
W6 O19 1.890(12) . ?
W6 O9 1.907(14) . ?
W6 O17 1.914(14) . ?
W6 O13 1.955(13) . ?
W6 O18 2.331(13) . ?
W7 O36 1.728(14) . ?
W7 O14 1.863(13) . ?
W7 O11 1.886(14) . ?
W7 O26 1.923(14) . ?
W7 O17 1.939(14) . ?
W7 O18 2.393(13) . ?
W8 O39 1.717(14) . ?
W8 O22 1.818(13) . ?
W8 O27 1.920(13) . ?
W8 O19 1.941(13) . ?
W8 O28 1.979(14) . ?
W8 O10 2.359(13) . ?
W9 O4 1.756(13) . ?
W9 O38 1.756(15) . ?
W9 O21 1.936(14) . ?
W9 O16 1.946(13) . ?
W9 O15 2.061(13) . ?
W9 O41 2.330(13) . ?
W10 O5 1.743(14) . ?
W10 O40 1.757(14) . ?
W10 O21 1.929(13) . ?
W10 O13 1.943(14) . ?
W10 O14 2.081(13) . ?
W10 O18 2.303(13) . ?
W11 O33 1.731(14) . ?
W11 O3 1.765(13) . ?
W11 O8 1.936(14) . ?
W11 O7 1.952(14) . ?
W11 O23 2.081(14) . ?
W11 O20 2.258(13) . ?
Eu1 O4 2.362(13) . ?
Eu1 O3 2.362(13) . ?
Eu1 O6 2.369(14) . ?
Eu1 O5 2.392(14) . ?
Eu1 O40 2.407(13) 2_666 ?
Eu1 O1 2.431(17) . ?
Eu1 O2 2.456(13) . ?
Eu1 O34 2.499(13) 2_766 ?
P1 O20 1.619(13) . ?
P1 O10 1.638(13) . ?
P1 O41 1.657(13) . ?
P1 O18 1.669(13) . ?
O34 Eu1 2.499(13) 2_766 ?
O40 Eu1 2.407(13) 2_666 ?
